data_8104625
loop_
_publ_author_name
'Ma, Qiang'
'Miao, Zong-Cheng'

_publ_section_title
;
 Crystal structure of methyl
 3-(1H-naphtho[1,8-de][1,3,2]diazaborinin-2(3H)-yl)benzoate, C18H15BN2O2
;
_journal_issue 5
_journal_name_full 'Zeitschrift f\"ur Kristallographie - New Crystal Structures'
_journal_page_first 927
_journal_page_last 928
_journal_paper_doi 10.1515/ncrs-2021-0152
_journal_volume 236
_journal_year 2021
_chemical_formula_moiety 'C18 H15 B N2 O2'
_chemical_formula_sum 'C18 H15 B N2 O2'
_chemical_formula_weight 302.13
_space_group_crystal_system monoclinic
_space_group_IT_number 14
_space_group_name_Hall '-P 2yn'
_space_group_name_H-M_alt 'P 1 21/n 1'
_atom_sites_solution_hydrogens geom
_atom_sites_solution_primary dual
_cell_angle_alpha 90
_cell_angle_beta 113.91(2)
_cell_angle_gamma 90
_cell_formula_units_Z 4
_cell_length_a 13.61(2)
_cell_length_b 7.389(11)
_cell_length_c 16.34(2)
_cell_measurement_reflns_used 1208
_cell_measurement_temperature 273.15
_cell_measurement_theta_max 24.425
_cell_measurement_theta_min 2.728
_cell_volume 1502(4)
_computing_cell_refinement 'SAINT v8.37A (Bruker, 2015)'
_computing_data_reduction 'SAINT v8.37A (Bruker, 2015)'
_computing_molecular_graphics 'Olex2 1.3 (Dolomanov et al., 2009)'
_computing_publication_material 'Olex2 1.3 (Dolomanov et al., 2009)'
_computing_structure_refinement 'SHELXL 2018/3 (Sheldrick, 2015)'
_computing_structure_solution 'SHELXT 2014/5 (Sheldrick, 2014)'
_diffrn_ambient_temperature 273.15
_diffrn_measured_fraction_theta_full 0.973
_diffrn_measured_fraction_theta_max 0.951
_diffrn_measurement_device_type 'Bruker APEX-II CCD'
_diffrn_measurement_method '\f and \w scans'
_diffrn_radiation_type MoK\a
_diffrn_radiation_wavelength 0.71073
_diffrn_reflns_av_R_equivalents 0.0544
_diffrn_reflns_av_unetI/netI 0.0605
_diffrn_reflns_Laue_measured_fraction_full 0.973
_diffrn_reflns_Laue_measured_fraction_max 0.951
_diffrn_reflns_limit_h_max 16
_diffrn_reflns_limit_h_min -17
_diffrn_reflns_limit_k_max 6
_diffrn_reflns_limit_k_min -9
_diffrn_reflns_limit_l_max 20
_diffrn_reflns_limit_l_min -21
_diffrn_reflns_number 9847
_diffrn_reflns_point_group_measured_fraction_full 0.973
_diffrn_reflns_point_group_measured_fraction_max 0.951
_diffrn_reflns_theta_full 25.242
_diffrn_reflns_theta_max 27.465
_diffrn_reflns_theta_min 2.520
_diffrn_source_current 0.6
_diffrn_source_power 0.03
_diffrn_source_voltage 50.0
_diffrn_standards_number 0
_exptl_absorpt_coefficient_mu 0.087
_exptl_absorpt_correction_T_max 0.7456
_exptl_absorpt_correction_T_min 0.6276
_exptl_absorpt_correction_type multi-scan
_exptl_absorpt_process_details
;
SADABS-2016/2 (Bruker,2016/2) was used for absorption correction.
wR2(int) was 0.1095 before and 0.0544 after correction.
The Ratio of minimum to maximum transmission is 0.8417.
The \l/2 correction factor is Not present.
;
_exptl_crystal_density_diffrn 1.337
_exptl_crystal_description block
_exptl_crystal_F_000 632.0
_exptl_crystal_size_max 0.12
_exptl_crystal_size_mid 0.1
_exptl_crystal_size_min 0.1
_refine_diff_density_max 0.214
_refine_diff_density_min -0.196
_refine_diff_density_rms 0.043
_refine_ls_extinction_coef .
_refine_ls_extinction_method none
_refine_ls_goodness_of_fit_ref 1.023
_refine_ls_hydrogen_treatment constr
_refine_ls_matrix_type full
_refine_ls_number_parameters 209
_refine_ls_number_reflns 3446
_refine_ls_number_restraints 0
_refine_ls_restrained_S_all 1.023
_refine_ls_R_factor_all 0.0939
_refine_ls_R_factor_gt 0.0544
_refine_ls_shift/su_max 0.000
_refine_ls_shift/su_mean 0.000
_refine_ls_structure_factor_coef Fsqd
_refine_ls_weighting_details 'w=1/[\s^2^(Fo^2^)+(0.0766P)^2^+0.1143P] where P=(Fo^2^+2Fc^2^)/3'
_refine_ls_weighting_scheme calc
_refine_ls_wR_factor_gt 0.1407
_refine_ls_wR_factor_ref 0.1651
_reflns_Friedel_coverage 0.000
_reflns_Friedel_fraction_full .
_reflns_Friedel_fraction_max .
_reflns_number_gt 1995
_reflns_number_total 3446
_reflns_threshold_expression 'I > 2\s(I)'
_cod_data_source_file suppl_j_ncrs-2021-0152_suppl.cif
_cod_data_source_block a
_cod_database_code 8104625
_shelx_space_group_comment
;
The symmetry employed for this shelxl refinement is uniquely defined
by the following loop, which should always be used as a source of
symmetry information in preference to the above space-group names.
They are only intended as comments.
;
_shelx_estimated_absorpt_t_max 0.991
_shelx_estimated_absorpt_t_min 0.990
_olex2_refinement_description
;
1. Fixed Uiso
 At 1.2 times of:
  All C(H) groups, All N(H) groups
 At 1.5 times of:
  All C(H,H,H) groups
2.a Aromatic/amide H refined with riding coordinates:
 N1(H1), N2(H2), C14(H14), C16(H16), C8(H8), C12(H12), C13(H13), C7(H7),
 C6(H6), C2(H2A), C4(H4), C3(H3)
2.b Idealised Me refined as rotating group:
 C18(H18A,H18B,H18C)
;

loop_
_space_group_symop_operation_xyz
'x, y, z'
'-x+1/2, y+1/2, -z+1/2'
'-x, -y, -z'
'x-1/2, -y-1/2, z-1/2'

loop_
_atom_site_label
_atom_site_type_symbol
_atom_site_fract_x
_atom_site_fract_y
_atom_site_fract_z
_atom_site_U_iso_or_equiv
_atom_site_adp_type
_atom_site_occupancy
_atom_site_site_symmetry_order
_atom_site_calc_flag
_atom_site_refinement_flags_posn
_atom_site_refinement_flags_adp
_atom_site_refinement_flags_occupancy
_atom_site_disorder_assembly
_atom_site_disorder_group
O2 O 0.30327(13) 0.7467(2) 0.02341(10) 0.0506(5) Uani 1 1 d . . . . .
O1 O 0.15652(14) 0.7757(2) 0.05299(11) 0.0575(5) Uani 1 1 d . . . . .
N1 N 0.41435(15) 0.7893(2) 0.49340(11) 0.0410(5) Uani 1 1 d . . . . .
H1 H 0.479147 0.797530 0.497292 0.049 Uiso 1 1 calc R U . . .
N2 N 0.22806(15) 0.7175(2) 0.40874(11) 0.0417(5) Uani 1 1 d . . . . .
H2 H 0.176466 0.689001 0.358737 0.050 Uiso 1 1 calc R U . . .
C15 C 0.32252(17) 0.6840(3) 0.16959(13) 0.0357(5) Uani 1 1 d . . . . .
C9 C 0.39440(17) 0.8352(3) 0.56859(13) 0.0365(5) Uani 1 1 d . . . . .
C14 C 0.41833(17) 0.5901(3) 0.18644(14) 0.0390(5) Uani 1 1 d . . . . .
H14 H 0.437666 0.561703 0.139502 0.047 Uiso 1 1 calc R U . . .
C10 C 0.28805(18) 0.8092(3) 0.56359(13) 0.0374(5) Uani 1 1 d . . . . .
C17 C 0.25050(19) 0.7392(3) 0.07734(14) 0.0386(5) Uani 1 1 d . . . . .
C11 C 0.36102(17) 0.6797(3) 0.32931(13) 0.0365(5) Uani 1 1 d . . . . .
C16 C 0.29385(18) 0.7259(3) 0.24082(14) 0.0378(5) Uani 1 1 d . . . . .
H16 H 0.229284 0.785212 0.229200 0.045 Uiso 1 1 calc R U . . .
C8 C 0.47331(19) 0.9054(3) 0.64514(14) 0.0435(6) Uani 1 1 d . . . . .
H8 H 0.541887 0.926049 0.647612 0.052 Uiso 1 1 calc R U . . .
C12 C 0.45549(18) 0.5862(3) 0.34277(14) 0.0417(5) Uani 1 1 d . . . . .
H12 H 0.501184 0.553513 0.400757 0.050 Uiso 1 1 calc R U . . .
C1 C 0.20274(18) 0.7487(3) 0.48247(14) 0.0394(5) Uani 1 1 d . . . . .
C13 C 0.48375(18) 0.5402(3) 0.27264(14) 0.0419(5) Uani 1 1 d . . . . .
H13 H 0.546657 0.475813 0.283929 0.050 Uiso 1 1 calc R U . . .
C7 C 0.4500(2) 0.9461(3) 0.71995(15) 0.0501(6) Uani 1 1 d . . . . .
H7 H 0.503357 0.995696 0.770914 0.060 Uiso 1 1 calc R U . . .
C5 C 0.2658(2) 0.8456(3) 0.64055(15) 0.0450(6) Uani 1 1 d . . . . .
C6 C 0.3504(2) 0.9139(3) 0.71885(15) 0.0527(7) Uani 1 1 d . . . . .
H6 H 0.337944 0.936839 0.769798 0.063 Uiso 1 1 calc R U . . .
C2 C 0.1014(2) 0.7246(3) 0.47989(17) 0.0539(6) Uani 1 1 d . . . . .
H2A H 0.045896 0.686866 0.427071 0.065 Uiso 1 1 calc R U . . .
C4 C 0.1602(2) 0.8154(4) 0.63441(17) 0.0599(7) Uani 1 1 d . . . . .
H4 H 0.144871 0.836093 0.684171 0.072 Uiso 1 1 calc R U . . .
C18 C 0.2414(2) 0.7974(4) -0.06885(15) 0.0571(7) Uani 1 1 d . . . . .
H18A H 0.282696 0.773588 -0.103397 0.086 Uiso 1 1 calc R U . . .
H18B H 0.224427 0.924008 -0.071956 0.086 Uiso 1 1 calc R U . . .
H18C H 0.176122 0.728251 -0.092427 0.086 Uiso 1 1 calc R U . . .
C3 C 0.0808(2) 0.7566(4) 0.55683(19) 0.0650(8) Uani 1 1 d . . . . .
H3 H 0.012106 0.737255 0.554374 0.078 Uiso 1 1 calc R U . . .
B1 B 0.3328(2) 0.7297(3) 0.41103(16) 0.0368(6) Uani 1 1 d . . . . .

loop_
_atom_site_aniso_label
_atom_site_aniso_U_11
_atom_site_aniso_U_22
_atom_site_aniso_U_33
_atom_site_aniso_U_23
_atom_site_aniso_U_13
_atom_site_aniso_U_12
O2 0.0437(10) 0.0721(11) 0.0361(9) 0.0068(8) 0.0161(8) 0.0051(8)
O1 0.0335(10) 0.0875(13) 0.0457(10) 0.0021(9) 0.0101(8) 0.0058(9)
N1 0.0345(11) 0.0526(11) 0.0390(10) -0.0021(8) 0.0181(9) -0.0021(8)
N2 0.0355(11) 0.0526(11) 0.0345(10) -0.0040(8) 0.0114(9) 0.0004(8)
C15 0.0323(12) 0.0382(11) 0.0345(11) -0.0017(9) 0.0115(10) -0.0036(9)
C9 0.0373(13) 0.0353(11) 0.0362(11) 0.0033(9) 0.0142(10) 0.0028(9)
C14 0.0378(13) 0.0426(12) 0.0403(12) -0.0042(9) 0.0198(10) 0.0007(9)
C10 0.0419(14) 0.0344(11) 0.0365(12) 0.0018(9) 0.0164(10) 0.0026(9)
C17 0.0349(13) 0.0424(12) 0.0369(12) -0.0056(9) 0.0128(10) -0.0030(9)
C11 0.0362(13) 0.0369(11) 0.0360(12) 0.0003(9) 0.0141(10) -0.0014(9)
C16 0.0313(12) 0.0433(12) 0.0386(12) -0.0012(9) 0.0140(10) 0.0011(9)
C8 0.0375(14) 0.0463(13) 0.0427(13) 0.0011(10) 0.0120(11) 0.0001(10)
C12 0.0377(14) 0.0445(12) 0.0393(12) 0.0037(10) 0.0119(10) 0.0040(10)
C1 0.0383(13) 0.0402(11) 0.0414(13) 0.0039(9) 0.0180(11) 0.0048(10)
C13 0.0346(13) 0.0456(12) 0.0443(13) 0.0014(10) 0.0147(11) 0.0066(10)
C7 0.0597(18) 0.0468(13) 0.0363(12) -0.0017(10) 0.0116(12) 0.0004(11)
C5 0.0506(15) 0.0463(13) 0.0430(13) 0.0030(10) 0.0240(12) 0.0054(11)
C6 0.0709(19) 0.0524(15) 0.0382(13) 0.0004(11) 0.0255(13) 0.0044(12)
C2 0.0410(15) 0.0679(16) 0.0562(15) -0.0051(12) 0.0232(12) -0.0017(12)
C4 0.0645(19) 0.0731(18) 0.0589(16) -0.0039(13) 0.0422(15) 0.0008(14)
C18 0.0624(18) 0.0678(17) 0.0326(13) 0.0051(11) 0.0105(12) 0.0000(13)
C3 0.0520(18) 0.0822(19) 0.0726(19) -0.0058(15) 0.0373(16) -0.0040(14)
B1 0.0383(15) 0.0371(13) 0.0358(13) 0.0035(10) 0.0159(12) 0.0033(10)

loop_
_atom_type_symbol
_atom_type_description
_atom_type_scat_dispersion_real
_atom_type_scat_dispersion_imag
_atom_type_scat_source
C C 0.0033 0.0016 'International Tables Vol C Tables 4.2.6.8 and 6.1.1.4'
H H 0.0000 0.0000 'International Tables Vol C Tables 4.2.6.8 and 6.1.1.4'
B B 0.0013 0.0007 'International Tables Vol C Tables 4.2.6.8 and 6.1.1.4'
N N 0.0061 0.0033 'International Tables Vol C Tables 4.2.6.8 and 6.1.1.4'
O O 0.0106 0.0060 'International Tables Vol C Tables 4.2.6.8 and 6.1.1.4'

loop_
_geom_angle_atom_site_label_1
_geom_angle_atom_site_label_2
_geom_angle_atom_site_label_3
_geom_angle
_geom_angle_site_symmetry_1
_geom_angle_site_symmetry_3
C17 O2 C18 117.0(2) . .
C9 N1 H1 118.3 . .
C9 N1 B1 123.3(2) . .
B1 N1 H1 118.3 . .
C1 N2 H2 117.8 . .
C1 N2 B1 124.33(19) . .
B1 N2 H2 117.8 . .
C14 C15 C17 120.95(19) . .
C14 C15 C16 119.7(2) . .
C16 C15 C17 119.4(2) . .
N1 C9 C10 117.92(19) . .
C8 C9 N1 122.0(2) . .
C8 C9 C10 120.1(2) . .
C15 C14 H14 120.1 . .
C13 C14 C15 119.8(2) . .
C13 C14 H14 120.1 . .
C9 C10 C1 121.1(2) . .
C9 C10 C5 119.6(2) . .
C5 C10 C1 119.3(2) . .
O2 C17 C15 111.6(2) . .
O1 C17 O2 123.4(2) . .
O1 C17 C15 124.9(2) . .
C16 C11 B1 122.4(2) . .
C12 C11 C16 117.1(2) . .
C12 C11 B1 120.5(2) . .
C15 C16 C11 121.1(2) . .
C15 C16 H16 119.5 . .
C11 C16 H16 119.5 . .
C9 C8 H8 120.0 . .
C9 C8 C7 120.0(2) . .
C7 C8 H8 120.0 . .
C11 C12 H12 118.8 . .
C13 C12 C11 122.4(2) . .
C13 C12 H12 118.8 . .
N2 C1 C10 117.2(2) . .
C2 C1 N2 123.1(2) . .
C2 C1 C10 119.7(2) . .
C14 C13 C12 119.8(2) . .
C14 C13 H13 120.1 . .
C12 C13 H13 120.1 . .
C8 C7 H7 119.4 . .
C6 C7 C8 121.3(2) . .
C6 C7 H7 119.4 . .
C6 C5 C10 118.3(2) . .
C4 C5 C10 118.5(2) . .
C4 C5 C6 123.2(2) . .
C7 C6 C5 120.6(2) . .
C7 C6 H6 119.7 . .
C5 C6 H6 119.7 . .
C1 C2 H2A 119.7 . .
C1 C2 C3 120.6(2) . .
C3 C2 H2A 119.7 . .
C5 C4 H4 119.5 . .
C3 C4 C5 121.0(2) . .
C3 C4 H4 119.5 . .
O2 C18 H18A 109.5 . .
O2 C18 H18B 109.5 . .
O2 C18 H18C 109.5 . .
H18A C18 H18B 109.5 . .
H18A C18 H18C 109.5 . .
H18B C18 H18C 109.5 . .
C2 C3 H3 119.6 . .
C4 C3 C2 120.8(3) . .
C4 C3 H3 119.6 . .
N1 B1 C11 120.7(2) . .
N2 B1 N1 115.8(2) . .
N2 B1 C11 123.5(2) . .

loop_
_geom_bond_atom_site_label_1
_geom_bond_atom_site_label_2
_geom_bond_distance
_geom_bond_site_symmetry_2
O2 C17 1.344(3) .
O2 C18 1.446(3) .
O1 C17 1.206(3) .
N1 H1 0.8600 .
N1 C9 1.403(3) .
N1 B1 1.423(3) .
N2 H2 0.8600 .
N2 C1 1.400(3) .
N2 B1 1.414(4) .
C15 C14 1.402(3) .
C15 C17 1.484(3) .
C15 C16 1.404(3) .
C9 C10 1.429(4) .
C9 C8 1.377(3) .
C14 H14 0.9300 .
C14 C13 1.377(3) .
C10 C1 1.434(3) .
C10 C5 1.433(3) .
C11 C16 1.404(3) .
C11 C12 1.396(3) .
C11 B1 1.575(4) .
C16 H16 0.9300 .
C8 H8 0.9300 .
C8 C7 1.414(4) .
C12 H12 0.9300 .
C12 C13 1.390(3) .
C1 C2 1.373(4) .
C13 H13 0.9300 .
C7 H7 0.9300 .
C7 C6 1.368(4) .
C5 C6 1.422(4) .
C5 C4 1.418(4) .
C6 H6 0.9300 .
C2 H2A 0.9300 .
C2 C3 1.415(4) .
C4 H4 0.9300 .
C4 C3 1.361(4) .
C18 H18A 0.9600 .
C18 H18B 0.9600 .
C18 H18C 0.9600 .
C3 H3 0.9300 .

loop_
_geom_torsion_atom_site_label_1
_geom_torsion_atom_site_label_2
_geom_torsion_atom_site_label_3
_geom_torsion_atom_site_label_4
_geom_torsion
_geom_torsion_site_symmetry_1
_geom_torsion_site_symmetry_2
_geom_torsion_site_symmetry_3
_geom_torsion_site_symmetry_4
N1 C9 C10 C1 -3.8(3) . . . .
N1 C9 C10 C5 176.75(18) . . . .
N1 C9 C8 C7 -178.64(19) . . . .
N2 C1 C2 C3 179.4(2) . . . .
C15 C14 C13 C12 -1.3(3) . . . .
C9 N1 B1 N2 -0.4(3) . . . .
C9 N1 B1 C11 -179.82(18) . . . .
C9 C10 C1 N2 -0.4(3) . . . .
C9 C10 C1 C2 179.8(2) . . . .
C9 C10 C5 C6 2.5(3) . . . .
C9 C10 C5 C4 -178.8(2) . . . .
C9 C8 C7 C6 1.3(3) . . . .
C14 C15 C17 O2 -21.5(3) . . . .
C14 C15 C17 O1 159.5(2) . . . .
C14 C15 C16 C11 1.8(3) . . . .
C10 C9 C8 C7 2.1(3) . . . .
C10 C1 C2 C3 -0.8(3) . . . .
C10 C5 C6 C7 0.9(3) . . . .
C10 C5 C4 C3 -1.3(4) . . . .
C17 C15 C14 C13 -179.91(19) . . . .
C17 C15 C16 C11 -178.52(18) . . . .
C11 C12 C13 C14 1.2(3) . . . .
C16 C15 C14 C13 -0.2(3) . . . .
C16 C15 C17 O2 158.75(19) . . . .
C16 C15 C17 O1 -20.3(3) . . . .
C16 C11 C12 C13 0.3(3) . . . .
C16 C11 B1 N1 -140.2(2) . . . .
C16 C11 B1 N2 40.5(3) . . . .
C8 C9 C10 C1 175.46(19) . . . .
C8 C9 C10 C5 -4.0(3) . . . .
C8 C7 C6 C5 -2.8(4) . . . .
C12 C11 C16 C15 -1.8(3) . . . .
C12 C11 B1 N1 39.8(3) . . . .
C12 C11 B1 N2 -139.6(2) . . . .
C1 N2 B1 N1 -4.2(3) . . . .
C1 N2 B1 C11 175.19(19) . . . .
C1 C10 C5 C6 -176.98(19) . . . .
C1 C10 C5 C4 1.7(3) . . . .
C1 C2 C3 C4 1.3(4) . . . .
C5 C10 C1 N2 179.10(18) . . . .
C5 C10 C1 C2 -0.7(3) . . . .
C5 C4 C3 C2 -0.2(4) . . . .
C6 C5 C4 C3 177.4(2) . . . .
C4 C5 C6 C7 -177.8(2) . . . .
C18 O2 C17 O1 -1.6(3) . . . .
C18 O2 C17 C15 179.41(18) . . . .
B1 N1 C9 C10 4.2(3) . . . .
B1 N1 C9 C8 -175.0(2) . . . .
B1 N2 C1 C10 4.5(3) . . . .
B1 N2 C1 C2 -175.7(2) . . . .
B1 C11 C16 C15 178.19(19) . . . .
B1 C11 C12 C13 -179.7(2) . . . .
